data_4110970
loop_
_publ_author_name
'Bouwkamp, Marco W.'
'Bowman, Amanda C.'
'Lobkovsky, Emil'
'Chirik, Paul J.'

_publ_section_title
;
 Iron-Catalyzed [2\p + 2\p] Cycloaddition of \a,\w-Dienes:
 The Importance of Redox-Active Supporting Ligands
;
_journal_coden_ASTM JACSAT
_journal_issue 41
_journal_name_full 'Journal of the American Chemical Society'
_journal_page_first 13340
_journal_page_last 13341
_journal_paper_doi 10.1021/ja064711u
_journal_volume 128
_journal_year 2006
_chemical_formula_moiety 'C39 H54 Fe N4'
_chemical_formula_sum 'C39 H54 Fe N4'
_chemical_formula_weight 634.71
_space_group_IT_number 2
_symmetry_cell_setting triclinic
_symmetry_space_group_name_Hall '-P 1'
_symmetry_space_group_name_H-M 'P -1'
_atom_sites_solution_hydrogens geom
_atom_sites_solution_primary direct
_atom_sites_solution_secondary difmap
_audit_creation_method SHELXL-97
_cell_angle_alpha 85.500(8)
_cell_angle_beta 83.981(9)
_cell_angle_gamma 70.737(9)
_cell_formula_units_Z 4
_cell_length_a 11.0307(18)
_cell_length_b 14.880(3)
_cell_length_c 25.262(6)
_cell_measurement_reflns_used 2848
_cell_measurement_temperature 173(2)
_cell_measurement_theta_max 0.00
_cell_measurement_theta_min 0.00
_cell_volume 3888.5(14)
_computing_cell_refinement 'Bruker SAINT+'
_computing_data_collection 'Bruker APEX2'
_computing_data_reduction 'Bruker SAINT+'
_computing_molecular_graphics 'Bruker SHELXTL'
_computing_publication_material 'Bruker SHELXTL'
_computing_structure_refinement 'SHELXL-97 (Sheldrick, 1997)'
_computing_structure_solution 'SHELXS-97 (Sheldrick, 1990)'
_diffrn_ambient_temperature 173(2)
_diffrn_measured_fraction_theta_full 0.986
_diffrn_measured_fraction_theta_max 0.986
_diffrn_measurement_device_type 'Bruker X8 APEX II diffractometer'
_diffrn_measurement_method 'phi and omega scans'
_diffrn_radiation_monochromator graphite
_diffrn_radiation_source 'fine-focus sealed tube'
_diffrn_radiation_type MoK\a
_diffrn_radiation_wavelength 0.71073
_diffrn_reflns_av_R_equivalents 0.0884
_diffrn_reflns_av_sigmaI/netI 0.0959
_diffrn_reflns_limit_h_max 11
_diffrn_reflns_limit_h_min -11
_diffrn_reflns_limit_k_max 15
_diffrn_reflns_limit_k_min -15
_diffrn_reflns_limit_l_max 26
_diffrn_reflns_limit_l_min -26
_diffrn_reflns_number 43423
_diffrn_reflns_theta_full 21.96
_diffrn_reflns_theta_max 21.96
_diffrn_reflns_theta_min 1.45
_exptl_absorpt_coefficient_mu 0.417
_exptl_absorpt_correction_T_max 0.9917
_exptl_absorpt_correction_T_min 0.8510
_exptl_absorpt_correction_type multi-scan
_exptl_absorpt_process_details SADABS
_exptl_crystal_colour 'dark brown'
_exptl_crystal_density_diffrn 1.084
_exptl_crystal_description plate
_exptl_crystal_F_000 1368
_exptl_crystal_size_max 0.40
_exptl_crystal_size_mid 0.15
_exptl_crystal_size_min 0.02
_platon_squeeze_details ' ?'
_refine_diff_density_max 0.463
_refine_diff_density_min -0.359
_refine_diff_density_rms 0.059
_refine_ls_extinction_method none
_refine_ls_goodness_of_fit_ref 0.999
_refine_ls_hydrogen_treatment riding
_refine_ls_matrix_type full
_refine_ls_number_parameters 793
_refine_ls_number_reflns 9370
_refine_ls_number_restraints 810
_refine_ls_restrained_S_all 0.975
_refine_ls_R_factor_all 0.0986
_refine_ls_R_factor_gt 0.0581
_refine_ls_shift/su_max 0.006
_refine_ls_shift/su_mean 0.000
_refine_ls_structure_factor_coef Fsqd
_refine_ls_weighting_details 'calc w=1/[\s^2^(Fo^2^)+(0.0780P)^2^+0.0000P] where P=(Fo^2^+2Fc^2^)/3'
_refine_ls_weighting_scheme calc
_refine_ls_wR_factor_gt 0.1371
_refine_ls_wR_factor_ref 0.1495
_reflns_number_gt 5799
_reflns_number_total 9370
_reflns_threshold_expression >2sigma(I)
_cod_data_source_file ja064711usi20060703_113835.cif
_cod_data_source_block mwb28
_cod_depositor_comments
;
 Updated bibliographical information.

 Antanas Vaitkus,
 2019-09-17

 Added the _chemical_formula_moiety data item.

 Antanas Vaitkus,
 2019-09-17
;
_cod_original_cell_volume 3888.4(14)
_cod_database_code 4110970

loop_
_symmetry_equiv_pos_as_xyz
'x, y, z'
'-x, -y, -z'

loop_
_atom_site_label
_atom_site_type_symbol
_atom_site_fract_x
_atom_site_fract_y
_atom_site_fract_z
_atom_site_U_iso_or_equiv
_atom_site_adp_type
_atom_site_occupancy
_atom_site_symmetry_multiplicity
_atom_site_calc_flag
_atom_site_refinement_flags
Fe2 Fe 0.53315(5) 0.75965(5) 0.32767(2) 0.0333(2) Uani 1 1 d U
N5 N 0.5812(3) 0.7063(3) 0.25865(14) 0.0315(9) Uani 1 1 d U
N6 N 0.4656(3) 0.8667(2) 0.28664(13) 0.0262(8) Uani 1 1 d U
N7 N 0.4702(3) 0.8507(3) 0.38237(13) 0.0300(9) Uani 1 1 d U
N8 N 0.5992(4) 0.6328(3) 0.36876(15) 0.0496(11) Uani 1 1 d U
H8A H 0.6242 0.5893 0.3420 0.060 Uiso 1 1 calc R
C40 C 0.5727(5) 0.7422(4) 0.16028(19) 0.0676(16) Uani 1 1 d U
H40A H 0.6214 0.6742 0.1583 0.101 Uiso 1 1 calc R
H40B H 0.6232 0.7795 0.1410 0.101 Uiso 1 1 calc R
H40C H 0.4910 0.7560 0.1442 0.101 Uiso 1 1 calc R
C41 C 0.5461(4) 0.7681(3) 0.21683(17) 0.0343(11) Uani 1 1 d U
C42 C 0.4777(4) 0.8610(3) 0.23210(18) 0.0315(10) Uani 1 1 d U
C43 C 0.4232(4) 0.9440(3) 0.20062(18) 0.0344(11) Uani 1 1 d U
H43A H 0.4310 0.9413 0.1629 0.041 Uiso 1 1 calc R
C44 C 0.3590(4) 1.0287(3) 0.22397(19) 0.0366(11) Uani 1 1 d U
H44A H 0.3210 1.0842 0.2024 0.044 Uiso 1 1 calc R
C45 C 0.3494(4) 1.0336(3) 0.27795(19) 0.0354(11) Uani 1 1 d U
H45A H 0.3055 1.0926 0.2940 0.043 Uiso 1 1 calc R
C46 C 0.4039(4) 0.9520(3) 0.30953(18) 0.0285(10) Uani 1 1 d U
C47 C 0.4102(4) 0.9415(3) 0.36500(18) 0.0315(11) Uani 1 1 d U
C48 C 0.3565(4) 1.0257(3) 0.39900(18) 0.0476(13) Uani 1 1 d U
H48A H 0.3693 1.0051 0.4364 0.071 Uiso 1 1 calc R
H48B H 0.2641 1.0550 0.3949 0.071 Uiso 1 1 calc R
H48C H 0.4007 1.0723 0.3880 0.071 Uiso 1 1 calc R
C49 C 0.6494(4) 0.6076(3) 0.24876(16) 0.0337(11) Uani 1 1 d U
C50 C 0.7833(4) 0.5730(3) 0.24986(17) 0.0352(11) Uani 1 1 d U
C51 C 0.8459(4) 0.4757(3) 0.24513(17) 0.0381(12) Uani 1 1 d U
H51A H 0.9369 0.4512 0.2459 0.046 Uiso 1 1 calc R
C52 C 0.7791(4) 0.4146(3) 0.23936(18) 0.0433(12) Uani 1 1 d U
H52A H 0.8232 0.3482 0.2370 0.052 Uiso 1 1 calc R
C53 C 0.6478(4) 0.4502(4) 0.23707(18) 0.0452(13) Uani 1 1 d U
H53A H 0.6021 0.4079 0.2320 0.054 Uiso 1 1 calc R
C54 C 0.5798(4) 0.5472(3) 0.24199(18) 0.0383(12) Uani 1 1 d U
C55 C 0.8617(4) 0.6390(3) 0.25420(19) 0.0432(12) Uani 1 1 d U
H55A H 0.8041 0.6958 0.2734 0.052 Uiso 1 1 calc R
C56 C 0.9010(6) 0.6743(5) 0.1998(2) 0.100(2) Uani 1 1 d U
H56A H 0.9512 0.7166 0.2034 0.149 Uiso 1 1 calc R
H56B H 0.8238 0.7094 0.1816 0.149 Uiso 1 1 calc R
H56C H 0.9535 0.6199 0.1790 0.149 Uiso 1 1 calc R
C57 C 0.9764(5) 0.5945(4) 0.2859(3) 0.108(3) Uani 1 1 d U
H57A H 1.0229 0.6400 0.2875 0.161 Uiso 1 1 calc R
H57B H 1.0337 0.5370 0.2689 0.161 Uiso 1 1 calc R
H57C H 0.9472 0.5774 0.3222 0.161 Uiso 1 1 calc R
C58 C 0.4348(4) 0.5823(4) 0.2386(2) 0.0627(16) Uani 1 1 d U
H58A H 0.4029 0.6533 0.2404 0.075 Uiso 1 1 calc R
C59 C 0.3652(6) 0.5413(7) 0.2830(4) 0.171(4) Uani 1 1 d U
H59A H 0.2723 0.5661 0.2792 0.257 Uiso 1 1 calc R
H59B H 0.3826 0.5592 0.3173 0.257 Uiso 1 1 calc R
H59C H 0.3951 0.4717 0.2817 0.257 Uiso 1 1 calc R
C60 C 0.3986(7) 0.5571(8) 0.1888(4) 0.186(5) Uani 1 1 d U
H60A H 0.3046 0.5810 0.1883 0.279 Uiso 1 1 calc R
H60B H 0.4294 0.4877 0.1865 0.279 Uiso 1 1 calc R
H60C H 0.4377 0.5859 0.1584 0.279 Uiso 1 1 calc R
C61 C 0.4880(4) 0.8349(3) 0.43777(17) 0.0334(11) Uani 1 1 d U
C62 C 0.6068(4) 0.8293(3) 0.45543(18) 0.0395(12) Uani 1 1 d U
C63 C 0.6268(5) 0.8067(4) 0.5082(2) 0.0496(13) Uani 1 1 d U
H63A H 0.7072 0.8031 0.5201 0.059 Uiso 1 1 calc R
C64 C 0.5350(5) 0.7893(3) 0.5441(2) 0.0515(13) Uani 1 1 d U
H64A H 0.5522 0.7720 0.5803 0.062 Uiso 1 1 calc R
C65 C 0.4157(5) 0.7972(4) 0.52708(19) 0.0509(13) Uani 1 1 d U
H65A H 0.3505 0.7870 0.5521 0.061 Uiso 1 1 calc R
C66 C 0.3907(4) 0.8198(3) 0.47424(18) 0.0420(12) Uani 1 1 d U
C67 C 0.2584(5) 0.8282(4) 0.4575(2) 0.0624(15) Uani 1 1 d U
H67A H 0.2616 0.8346 0.4177 0.075 Uiso 1 1 calc R
C68 C 0.1541(5) 0.9139(5) 0.4796(3) 0.089(2) Uani 1 1 d U
H68A H 0.0710 0.9165 0.4679 0.134 Uiso 1 1 calc R
H68B H 0.1735 0.9719 0.4667 0.134 Uiso 1 1 calc R
H68C H 0.1500 0.9090 0.5186 0.134 Uiso 1 1 calc R
C69 C 0.2186(6) 0.7410(5) 0.4758(3) 0.105(2) Uani 1 1 d U
H69A H 0.1333 0.7495 0.4642 0.158 Uiso 1 1 calc R
H69B H 0.2155 0.7333 0.5148 0.158 Uiso 1 1 calc R
H69C H 0.2815 0.6841 0.4602 0.158 Uiso 1 1 calc R
C70 C 0.7108(4) 0.8511(4) 0.4175(2) 0.0534(14) Uani 1 1 d U
H70A H 0.6991 0.8349 0.3811 0.064 Uiso 1 1 calc R
C71 C 0.6989(6) 0.9530(5) 0.4148(3) 0.097(2) Uani 1 1 d U
H71A H 0.7677 0.9636 0.3899 0.146 Uiso 1 1 calc R
H71B H 0.7061 0.9722 0.4503 0.146 Uiso 1 1 calc R
H71C H 0.6150 0.9910 0.4025 0.146 Uiso 1 1 calc R
C72 C 0.8463(5) 0.7926(5) 0.4299(3) 0.100(2) Uani 1 1 d U
H72A H 0.9084 0.8101 0.4040 0.150 Uiso 1 1 calc R
H72B H 0.8579 0.7248 0.4280 0.150 Uiso 1 1 calc R
H72C H 0.8605 0.8052 0.4659 0.150 Uiso 1 1 calc R
C73 C 0.7106(7) 0.6076(5) 0.3979(4) 0.136(3) Uani 1 1 d U
H73A H 0.7007 0.6556 0.4245 0.164 Uiso 1 1 calc R
H73B H 0.7883 0.6036 0.3736 0.164 Uiso 1 1 calc R
C74 C 0.7219(10) 0.5106(6) 0.4257(3) 0.135(3) Uani 1 1 d U
H74A H 0.7582 0.5017 0.4611 0.163 Uiso 1 1 calc R
C75 C 0.7707(9) 0.4252(6) 0.3942(4) 0.143(4) Uani 1 1 d U
H75A H 0.8095 0.4366 0.3582 0.171 Uiso 1 1 calc R
H75B H 0.8295 0.3695 0.4130 0.171 Uiso 1 1 calc R
C76 C 0.6420(11) 0.4217(6) 0.3945(4) 0.154(4) Uani 1 1 d U
H76A H 0.6305 0.3630 0.4122 0.185 Uiso 1 1 calc R
H76B H 0.6083 0.4338 0.3589 0.185 Uiso 1 1 calc R
C77 C 0.5928(11) 0.5069(6) 0.4289(4) 0.165(4) Uani 1 1 d U
H77A H 0.5590 0.4924 0.4657 0.199 Uiso 1 1 calc R
C78 C 0.5097(7) 0.5994(5) 0.4033(4) 0.157(4) Uani 1 1 d U
H78A H 0.4449 0.5880 0.3827 0.189 Uiso 1 1 calc R
H78B H 0.4645 0.6460 0.4306 0.189 Uiso 1 1 calc R
Fe1 Fe 1.01397(5) 0.16659(4) 0.19428(2) 0.0318(2) Uani 1 1 d U
N1 N 0.9499(3) 0.1155(2) 0.25872(13) 0.0313(9) Uani 1 1 d U
N2 N 1.0739(3) 0.2235(2) 0.24206(13) 0.0262(8) Uani 1 1 d U
N3 N 1.0960(3) 0.2383(3) 0.14520(14) 0.0360(9) Uani 1 1 d U
N4 N 0.9422(4) 0.0962(3) 0.14654(14) 0.0461(10) Uani 1 1 d U
H4B H 0.8942 0.0677 0.1704 0.055 Uiso 1 1 calc R
C1 C 0.9331(5) 0.1190(4) 0.35905(18) 0.0624(16) Uani 1 1 d U
H1A H 0.8843 0.0751 0.3576 0.094 Uiso 1 1 calc R
H1B H 0.8784 0.1763 0.3770 0.094 Uiso 1 1 calc R
H1C H 1.0089 0.0879 0.3789 0.094 Uiso 1 1 calc R
C2 C 0.9749(4) 0.1458(3) 0.30453(17) 0.0324(11) Uani 1 1 d U
C3 C 1.0475(4) 0.2087(3) 0.29521(17) 0.0309(11) Uani 1 1 d U
C4 C 1.0936(4) 0.2520(3) 0.33235(18) 0.0379(12) Uani 1 1 d U
H4A H 1.0741 0.2425 0.3695 0.045 Uiso 1 1 calc R
C5 C 1.1680(4) 0.3089(3) 0.3141(2) 0.0406(12) Uani 1 1 d U
H5A H 1.2007 0.3378 0.3389 0.049 Uiso 1 1 calc R
C6 C 1.1951(4) 0.3238(3) 0.26066(19) 0.0377(12) Uani 1 1 d U
H6A H 1.2475 0.3620 0.2485 0.045 Uiso 1 1 calc R
C7 C 1.1454(4) 0.2828(3) 0.22427(18) 0.0338(11) Uani 1 1 d U
C8 C 1.1546(4) 0.2910(3) 0.16897(19) 0.0372(11) Uani 1 1 d U
C9 C 1.2204(5) 0.3556(4) 0.13899(19) 0.0595(15) Uani 1 1 d U
H9A H 1.2172 0.3519 0.1006 0.089 Uiso 1 1 calc R
H9B H 1.3104 0.3358 0.1474 0.089 Uiso 1 1 calc R
H9C H 1.1764 0.4213 0.1493 0.089 Uiso 1 1 calc R
C10 C 0.8820(4) 0.0471(3) 0.26388(16) 0.0316(11) Uani 1 1 d U
C11 C 0.7472(4) 0.0796(3) 0.26037(16) 0.0329(11) Uani 1 1 d U
C12 C 0.6852(4) 0.0121(3) 0.26355(18) 0.0406(12) Uani 1 1 d U
H12A H 0.5945 0.0325 0.2617 0.049 Uiso 1 1 calc R
C13 C 0.7507(4) -0.0831(3) 0.26927(18) 0.0420(12) Uani 1 1 d U
H13A H 0.7065 -0.1284 0.2709 0.050 Uiso 1 1 calc R
C14 C 0.8820(4) -0.1124(3) 0.27267(17) 0.0373(11) Uani 1 1 d U
H14A H 0.9271 -0.1786 0.2774 0.045 Uiso 1 1 calc R
C15 C 0.9503(4) -0.0491(3) 0.26948(17) 0.0333(11) Uani 1 1 d U
C16 C 0.6699(4) 0.1838(3) 0.25668(18) 0.0415(12) Uani 1 1 d U
H16A H 0.7310 0.2192 0.2436 0.050 Uiso 1 1 calc R
C17 C 0.6102(7) 0.2194(4) 0.3107(2) 0.117(3) Uani 1 1 d U
H17A H 0.6774 0.2038 0.3357 0.175 Uiso 1 1 calc R
H17B H 0.5458 0.1888 0.3238 0.175 Uiso 1 1 calc R
H17C H 0.5686 0.2886 0.3079 0.175 Uiso 1 1 calc R
C18 C 0.5663(5) 0.2077(4) 0.2173(2) 0.0757(18) Uani 1 1 d U
H18A H 0.6061 0.1843 0.1823 0.114 Uiso 1 1 calc R
H18B H 0.5247 0.2769 0.2142 0.114 Uiso 1 1 calc R
H18C H 0.5017 0.1772 0.2301 0.114 Uiso 1 1 calc R
C19 C 1.0954(4) -0.0884(3) 0.27242(18) 0.0415(12) Uani 1 1 d U
H19A H 1.1310 -0.0349 0.2633 0.050 Uiso 1 1 calc R
C20 C 1.1613(4) -0.1662(4) 0.2338(2) 0.0688(17) Uani 1 1 d U
H20A H 1.2543 -0.1888 0.2374 0.103 Uiso 1 1 calc R
H20B H 1.1451 -0.1409 0.1973 0.103 Uiso 1 1 calc R
H20C H 1.1272 -0.2193 0.2418 0.103 Uiso 1 1 calc R
C21 C 1.1296(5) -0.1272(5) 0.3278(2) 0.085(2) Uani 1 1 d U
H21A H 1.0875 -0.0778 0.3534 0.127 Uiso 1 1 calc R
H21B H 1.2232 -0.1467 0.3292 0.127 Uiso 1 1 calc R
H21C H 1.1003 -0.1824 0.3368 0.127 Uiso 1 1 calc R
C22 C 1.0950(5) 0.2504(3) 0.08816(19) 0.0428(12) Uani 1 1 d U
C23 C 0.9971(5) 0.3258(4) 0.06629(19) 0.0559(14) Uani 1 1 d U
C24 C 0.9975(5) 0.3363(4) 0.0120(2) 0.0648(16) Uani 1 1 d U
H24A H 0.9322 0.3872 -0.0037 0.078 Uiso 1 1 calc R
C25 C 1.0907(6) 0.2745(4) -0.0202(2) 0.0701(17) Uani 1 1 d U
H25A H 1.0898 0.2835 -0.0579 0.084 Uiso 1 1 calc R
C26 C 1.1846(5) 0.2003(4) 0.0015(2) 0.0603(15) Uani 1 1 d U
H26A H 1.2485 0.1579 -0.0212 0.072 Uiso 1 1 calc R
C27 C 1.1877(5) 0.1861(4) 0.05615(19) 0.0466(12) Uani 1 1 d U
C28 C 0.8939(6) 0.3981(5) 0.1003(2) 0.0799(18) Uani 1 1 d U
H28A H 0.9099 0.3790 0.1384 0.096 Uiso 1 1 calc R
C29 C 0.9039(6) 0.4970(5) 0.0900(3) 0.107(2) Uani 1 1 d U
H29A H 0.8365 0.5418 0.1124 0.161 Uiso 1 1 calc R
H29B H 0.8931 0.5167 0.0524 0.161 Uiso 1 1 calc R
H29C H 0.9887 0.4965 0.0986 0.161 Uiso 1 1 calc R
C30 C 0.7580(6) 0.3992(5) 0.0931(3) 0.111(2) Uani 1 1 d U
H30A H 0.6958 0.4468 0.1158 0.166 Uiso 1 1 calc R
H30B H 0.7507 0.3362 0.1033 0.166 Uiso 1 1 calc R
H30C H 0.7401 0.4154 0.0558 0.166 Uiso 1 1 calc R
C31 C 1.2936(5) 0.1039(4) 0.07866(19) 0.0534(13) Uani 1 1 d U
H31A H 1.2598 0.0868 0.1150 0.064 Uiso 1 1 calc R
C32 C 1.4126(5) 0.1314(4) 0.0857(2) 0.0773(18) Uani 1 1 d U
H32A H 1.3871 0.1889 0.1062 0.116 Uiso 1 1 calc R
H32B H 1.4529 0.1437 0.0507 0.116 Uiso 1 1 calc R
H32C H 1.4743 0.0791 0.1048 0.116 Uiso 1 1 calc R
C33 C 1.3344(5) 0.0143(4) 0.0467(2) 0.0703(16) Uani 1 1 d U
H33A H 1.2584 -0.0036 0.0419 0.105 Uiso 1 1 calc R
H33B H 1.3960 -0.0378 0.0658 0.105 Uiso 1 1 calc R
H33C H 1.3748 0.0268 0.0117 0.105 Uiso 1 1 calc R
C34 C 0.8548(6) 0.1406(5) 0.1057(3) 0.104(2) Uani 1 1 d U
H34A H 0.8914 0.1808 0.0802 0.125 Uiso 1 1 calc R
H34B H 0.7706 0.1808 0.1219 0.125 Uiso 1 1 calc R
C35 C 0.8397(7) 0.0579(5) 0.0779(3) 0.095(2) Uani 1 1 d U
H35A H 0.8241 0.0730 0.0395 0.114 Uiso 1 1 calc R
C36 C 0.7612(6) -0.0002(5) 0.1061(3) 0.101(2) Uani 1 1 d U
H36A H 0.7089 0.0292 0.1384 0.121 Uiso 1 1 calc R
H36B H 0.7073 -0.0176 0.0824 0.121 Uiso 1 1 calc R
C37 C 0.8781(6) -0.0783(5) 0.1178(2) 0.0855(19) Uani 1 1 d U
H37A H 0.8853 -0.1388 0.1020 0.103 Uiso 1 1 calc R
H37B H 0.8920 -0.0885 0.1562 0.103 Uiso 1 1 calc R
C38 C 0.9588(6) -0.0240(5) 0.0868(2) 0.0726(17) Uani 1 1 d U
H38A H 1.0078 -0.0543 0.0536 0.087 Uiso 1 1 calc R
C39 C 1.0319(5) 0.0171(4) 0.1192(3) 0.090(2) Uani 1 1 d U
H39A H 1.0787 -0.0319 0.1453 0.108 Uiso 1 1 calc R
H39B H 1.0957 0.0386 0.0957 0.108 Uiso 1 1 calc R

loop_
_atom_site_aniso_label
_atom_site_aniso_U_11
_atom_site_aniso_U_22
_atom_site_aniso_U_33
_atom_site_aniso_U_23
_atom_site_aniso_U_13
_atom_site_aniso_U_12
Fe2 0.0273(4) 0.0297(4) 0.0428(4) -0.0007(3) -0.0017(3) -0.0096(3)
N5 0.019(2) 0.026(2) 0.049(2) -0.0007(19) -0.0051(17) -0.0065(17)
N6 0.0139(19) 0.029(2) 0.037(2) -0.0045(17) 0.0016(15) -0.0084(16)
N7 0.022(2) 0.031(2) 0.038(2) 0.0047(18) -0.0003(16) -0.0114(18)
N8 0.062(3) 0.037(2) 0.043(2) 0.0024(19) -0.004(2) -0.008(2)
C40 0.086(4) 0.050(4) 0.052(3) -0.008(3) -0.005(3) -0.002(3)
C41 0.030(3) 0.036(3) 0.036(3) -0.005(2) -0.005(2) -0.008(2)
C42 0.025(3) 0.028(3) 0.044(3) 0.000(2) -0.004(2) -0.013(2)
C43 0.024(3) 0.039(3) 0.041(3) -0.003(2) -0.002(2) -0.010(2)
C44 0.027(3) 0.029(3) 0.053(3) 0.006(2) -0.005(2) -0.010(2)
C45 0.026(3) 0.028(3) 0.053(3) -0.006(2) 0.001(2) -0.011(2)
C46 0.017(2) 0.026(3) 0.044(3) -0.002(2) 0.004(2) -0.010(2)
C47 0.025(3) 0.030(3) 0.043(3) -0.004(2) 0.005(2) -0.016(2)
C48 0.053(3) 0.036(3) 0.052(3) -0.005(3) 0.000(2) -0.011(3)
C49 0.031(3) 0.031(3) 0.038(3) -0.002(2) -0.005(2) -0.007(2)
C50 0.028(3) 0.029(3) 0.051(3) -0.013(2) 0.003(2) -0.012(2)
C51 0.024(2) 0.025(3) 0.061(3) -0.005(2) -0.003(2) -0.001(2)
C52 0.041(3) 0.029(3) 0.058(3) -0.004(3) 0.003(2) -0.010(2)
C53 0.035(3) 0.039(3) 0.069(3) -0.012(3) -0.003(2) -0.020(2)
C54 0.030(2) 0.032(3) 0.057(3) -0.008(2) -0.003(2) -0.013(2)
C55 0.029(3) 0.033(3) 0.070(3) -0.015(3) 0.002(2) -0.012(2)
C56 0.125(6) 0.122(6) 0.091(4) -0.023(4) 0.028(4) -0.099(5)
C57 0.068(4) 0.056(4) 0.218(7) 0.006(5) -0.070(5) -0.031(4)
C58 0.024(3) 0.041(3) 0.125(5) -0.014(3) -0.020(3) -0.006(2)
C59 0.027(4) 0.210(10) 0.256(8) 0.071(8) 0.000(5) -0.033(5)
C60 0.067(5) 0.278(13) 0.206(7) -0.064(8) -0.079(5) -0.014(6)
C61 0.034(3) 0.027(3) 0.042(3) -0.003(2) -0.001(2) -0.014(2)
C62 0.040(3) 0.037(3) 0.044(3) -0.003(2) -0.003(2) -0.017(2)
C63 0.045(3) 0.057(4) 0.049(3) -0.005(3) -0.011(2) -0.018(3)
C64 0.065(4) 0.046(3) 0.042(3) 0.002(3) -0.008(3) -0.015(3)
C65 0.060(3) 0.059(4) 0.042(3) -0.002(3) 0.007(2) -0.033(3)
C66 0.042(3) 0.051(3) 0.038(3) -0.005(2) 0.002(2) -0.024(2)
C67 0.042(3) 0.104(5) 0.050(3) 0.000(3) 0.002(2) -0.038(3)
C68 0.049(4) 0.094(5) 0.117(5) 0.018(4) -0.010(3) -0.017(3)
C69 0.064(4) 0.112(5) 0.163(7) -0.039(5) 0.009(4) -0.060(4)
C70 0.040(3) 0.072(4) 0.057(3) -0.006(3) -0.004(2) -0.029(3)
C71 0.081(5) 0.078(4) 0.144(6) 0.012(4) 0.010(4) -0.051(4)
C72 0.047(4) 0.103(5) 0.149(6) 0.000(5) 0.009(4) -0.031(3)
C73 0.124(6) 0.054(4) 0.234(9) 0.031(5) -0.114(6) -0.011(4)
C74 0.218(8) 0.061(5) 0.105(6) 0.006(4) -0.082(6) 0.004(5)
C75 0.182(7) 0.053(4) 0.130(7) 0.022(4) 0.031(6) 0.028(6)
C76 0.247(10) 0.053(5) 0.164(8) 0.038(5) -0.054(8) -0.050(6)
C77 0.213(7) 0.045(5) 0.169(8) 0.043(4) 0.106(7) 0.004(5)
C78 0.110(5) 0.070(5) 0.262(10) 0.080(6) 0.044(6) -0.027(4)
Fe1 0.0282(4) 0.0330(4) 0.0383(4) -0.0048(3) 0.0006(3) -0.0156(3)
N1 0.028(2) 0.033(2) 0.037(2) -0.0072(18) -0.0010(16) -0.0153(18)
N2 0.0193(19) 0.026(2) 0.036(2) -0.0039(17) -0.0012(15) -0.0115(17)
N3 0.033(2) 0.034(2) 0.042(2) -0.0041(19) 0.0046(17) -0.0135(18)
N4 0.055(3) 0.057(3) 0.038(2) -0.009(2) 0.0002(19) -0.033(2)
C1 0.082(4) 0.079(4) 0.047(3) -0.006(3) 0.007(3) -0.058(4)
C2 0.032(3) 0.030(3) 0.036(3) -0.006(2) 0.003(2) -0.013(2)
C3 0.021(2) 0.031(3) 0.042(3) -0.008(2) 0.000(2) -0.008(2)
C4 0.038(3) 0.040(3) 0.040(3) -0.011(2) -0.006(2) -0.016(2)
C5 0.027(3) 0.039(3) 0.060(3) -0.016(3) -0.010(2) -0.011(2)
C6 0.027(3) 0.034(3) 0.058(3) -0.009(3) -0.004(2) -0.016(2)
C7 0.025(3) 0.029(3) 0.050(3) -0.006(2) 0.001(2) -0.012(2)
C8 0.032(3) 0.033(3) 0.049(3) -0.001(2) 0.003(2) -0.015(2)
C9 0.073(4) 0.062(4) 0.060(3) -0.006(3) 0.009(3) -0.047(3)
C10 0.031(3) 0.041(3) 0.033(3) -0.004(2) 0.000(2) -0.026(2)
C11 0.029(3) 0.034(3) 0.039(3) -0.002(2) 0.001(2) -0.017(2)
C12 0.026(3) 0.042(3) 0.059(3) -0.006(3) 0.002(2) -0.018(2)
C13 0.033(3) 0.037(3) 0.066(3) -0.006(3) -0.005(2) -0.024(3)
C14 0.035(3) 0.028(3) 0.054(3) 0.000(2) -0.005(2) -0.017(2)
C15 0.023(2) 0.034(3) 0.049(3) -0.006(2) 0.002(2) -0.017(2)
C16 0.035(3) 0.034(3) 0.059(3) 0.005(3) 0.001(2) -0.020(2)
C17 0.165(7) 0.058(5) 0.081(4) -0.018(4) 0.031(4) 0.017(5)
C18 0.058(4) 0.041(4) 0.128(5) -0.005(4) -0.037(3) -0.007(3)
C19 0.026(3) 0.042(3) 0.065(3) 0.000(3) -0.005(2) -0.023(2)
C20 0.028(3) 0.067(4) 0.106(4) -0.029(4) -0.001(3) -0.003(3)
C21 0.051(4) 0.147(6) 0.066(4) 0.014(4) -0.016(3) -0.046(4)
C22 0.052(3) 0.035(3) 0.043(3) -0.002(2) 0.005(2) -0.020(2)
C23 0.072(4) 0.053(3) 0.039(3) 0.003(3) -0.001(3) -0.018(3)
C24 0.083(4) 0.056(4) 0.047(3) 0.001(3) -0.007(3) -0.012(3)
C25 0.105(5) 0.056(4) 0.040(3) -0.003(3) -0.002(3) -0.014(3)
C26 0.075(4) 0.060(4) 0.045(3) -0.009(3) 0.010(3) -0.023(3)
C27 0.054(3) 0.047(3) 0.043(3) -0.002(3) 0.005(2) -0.025(3)
C28 0.092(4) 0.069(4) 0.047(3) 0.002(3) 0.002(3) 0.013(4)
C29 0.109(5) 0.068(4) 0.131(6) -0.044(5) -0.015(5) 0.001(4)
C30 0.078(4) 0.071(5) 0.155(7) 0.007(5) 0.032(4) -0.001(4)
C31 0.062(3) 0.050(3) 0.048(3) -0.005(3) 0.010(3) -0.020(3)
C32 0.054(4) 0.086(5) 0.094(5) 0.003(4) 0.005(3) -0.030(3)
C33 0.077(4) 0.056(4) 0.064(4) -0.011(3) 0.021(3) -0.010(3)
C34 0.113(5) 0.071(4) 0.140(6) -0.018(4) -0.078(5) -0.021(4)
C35 0.146(6) 0.078(4) 0.083(5) 0.001(4) -0.061(4) -0.052(4)
C36 0.068(4) 0.124(6) 0.128(6) -0.074(5) 0.002(4) -0.041(4)
C37 0.122(5) 0.084(5) 0.081(4) -0.011(4) -0.025(4) -0.068(4)
C38 0.074(4) 0.085(4) 0.074(4) -0.046(3) 0.022(3) -0.044(3)
C39 0.060(4) 0.068(4) 0.150(6) -0.054(4) -0.008(4) -0.023(3)

loop_
_atom_type_symbol
_atom_type_description
_atom_type_scat_dispersion_real
_atom_type_scat_dispersion_imag
_atom_type_scat_source
C C 0.0033 0.0016 'International Tables Vol C Tables 4.2.6.8 and 6.1.1.4'
H H 0.0000 0.0000 'International Tables Vol C Tables 4.2.6.8 and 6.1.1.4'
Fe Fe 0.3463 0.8444 'International Tables Vol C Tables 4.2.6.8 and 6.1.1.4'
N N 0.0061 0.0033 'International Tables Vol C Tables 4.2.6.8 and 6.1.1.4'

loop_
_geom_angle_atom_site_label_1
_geom_angle_atom_site_label_2
_geom_angle_atom_site_label_3
_geom_angle
N6 Fe2 N7 80.51(15)
N6 Fe2 N5 80.96(15)
N7 Fe2 N5 161.24(15)
N6 Fe2 N8 173.73(15)
N7 Fe2 N8 103.87(15)
N5 Fe2 N8 94.84(16)
C41 N5 C49 118.7(4)
C41 N5 Fe2 115.7(3)
C49 N5 Fe2 125.6(3)
C46 N6 C42 120.5(4)
C46 N6 Fe2 120.5(3)
C42 N6 Fe2 119.1(3)
C47 N7 C61 116.9(4)
C47 N7 Fe2 115.3(3)
C61 N7 Fe2 127.6(3)
C73 N8 C78 103.6(6)
C73 N8 Fe2 122.7(4)
C78 N8 Fe2 119.0(4)
N5 C41 C42 112.8(4)
N5 C41 C40 124.7(4)
C42 C41 C40 122.5(4)
N6 C42 C41 111.4(4)
N6 C42 C43 118.7(4)
C41 C42 C43 129.8(4)
C44 C43 C42 120.4(4)
C45 C44 C43 120.3(4)
C44 C45 C46 119.8(4)
N6 C46 C45 120.3(4)
N6 C46 C47 110.3(4)
C45 C46 C47 129.4(4)
N7 C47 C46 113.3(4)
N7 C47 C48 125.9(4)
C46 C47 C48 120.8(4)
C54 C49 C50 121.3(4)
C54 C49 N5 119.2(4)
C50 C49 N5 119.4(4)
C51 C50 C49 118.4(4)
C51 C50 C55 119.7(4)
C49 C50 C55 121.9(4)
C52 C51 C50 121.4(4)
C51 C52 C53 119.4(4)
C52 C53 C54 121.6(4)
C49 C54 C53 117.9(4)
C49 C54 C58 123.0(4)
C53 C54 C58 119.1(4)
C57 C55 C56 111.3(5)
C57 C55 C50 113.0(4)
C56 C55 C50 110.7(4)
C60 C58 C59 106.4(6)
C60 C58 C54 112.2(5)
C59 C58 C54 112.5(5)
C62 C61 C66 119.9(4)
C62 C61 N7 119.3(4)
C66 C61 N7 120.7(4)
C63 C62 C61 119.0(4)
C63 C62 C70 120.0(4)
C61 C62 C70 121.0(4)
C64 C63 C62 122.2(4)
C63 C64 C65 119.0(5)
C66 C65 C64 121.0(4)
C65 C66 C61 118.8(4)
C65 C66 C67 119.1(4)
C61 C66 C67 122.1(4)
C68 C67 C69 107.1(4)
C68 C67 C66 112.2(5)
C69 C67 C66 112.4(5)
C71 C70 C72 108.9(5)
C71 C70 C62 112.4(4)
C72 C70 C62 113.7(5)
N8 C73 C74 106.2(6)
C77 C74 C75 91.5(8)
C77 C74 C73 103.7(7)
C75 C74 C73 118.9(8)
C76 C75 C74 90.1(7)
C75 C76 C77 89.8(8)
C74 C77 C76 88.5(7)
C74 C77 C78 107.3(7)
C76 C77 C78 116.8(10)
N8 C78 C77 104.3(6)
N2 Fe1 N1 80.91(15)
N2 Fe1 N3 81.11(15)
N1 Fe1 N3 162.01(15)
N2 Fe1 N4 174.88(15)
N1 Fe1 N4 94.01(15)
N3 Fe1 N4 103.97(15)
C2 N1 C10 117.1(3)
C2 N1 Fe1 115.6(3)
C10 N1 Fe1 127.3(3)
C3 N2 C7 120.1(3)
C3 N2 Fe1 119.9(3)
C7 N2 Fe1 120.0(3)
C8 N3 C22 116.3(4)
C8 N3 Fe1 114.3(3)
C22 N3 Fe1 129.1(3)
C39 N4 C34 101.3(4)
C39 N4 Fe1 117.6(3)
C34 N4 Fe1 125.3(3)
N1 C2 C3 112.7(4)
N1 C2 C1 126.1(4)
C3 C2 C1 121.2(4)
N2 C3 C4 120.4(4)
N2 C3 C2 110.8(4)
C4 C3 C2 128.8(4)
C5 C4 C3 118.9(4)
C6 C5 C4 120.9(4)
C5 C6 C7 119.5(4)
N2 C7 C8 109.9(4)
N2 C7 C6 120.2(4)
C8 C7 C6 129.9(4)
N3 C8 C7 114.6(4)
N3 C8 C9 124.0(4)
C7 C8 C9 121.3(4)
C15 C10 C11 121.3(4)
C15 C10 N1 119.6(4)
C11 C10 N1 119.0(4)
C12 C11 C10 117.7(4)
C12 C11 C16 119.8(4)
C10 C11 C16 122.4(4)
C13 C12 C11 121.9(4)
C12 C13 C14 119.0(4)
C13 C14 C15 122.4(4)
C14 C15 C10 117.8(4)
C14 C15 C19 118.5(4)
C10 C15 C19 123.7(4)
C11 C16 C17 111.1(4)
C11 C16 C18 113.3(4)
C17 C16 C18 110.1(5)
C21 C19 C20 108.3(5)
C21 C19 C15 111.4(4)
C20 C19 C15 112.9(4)
C27 C22 C23 121.4(5)
C27 C22 N3 119.8(4)
C23 C22 N3 118.8(4)
C24 C23 C22 118.1(5)
C24 C23 C28 119.0(5)
C22 C23 C28 122.8(5)
C23 C24 C25 121.1(5)
C26 C25 C24 120.4(5)
C25 C26 C27 120.7(5)
C22 C27 C26 118.3(5)
C22 C27 C31 122.5(4)
C26 C27 C31 119.2(5)
C29 C28 C30 110.5(5)
C29 C28 C23 111.4(5)
C30 C28 C23 112.9(5)
C27 C31 C33 114.3(4)
C27 C31 C32 112.0(4)
C33 C31 C32 109.1(4)
N4 C34 C35 105.1(5)
C38 C35 C36 88.9(5)
C38 C35 C34 105.4(5)
C36 C35 C34 119.6(6)
C37 C36 C35 91.2(5)
C36 C37 C38 89.8(5)
C35 C38 C39 103.0(5)
C35 C38 C37 89.9(5)
C39 C38 C37 115.9(5)
N4 C39 C38 108.6(4)

loop_
_geom_bond_atom_site_label_1
_geom_bond_atom_site_label_2
_geom_bond_distance
Fe2 N6 1.813(3)
Fe2 N7 1.923(3)
Fe2 N5 1.923(3)
Fe2 N8 2.028(4)
N5 C41 1.345(5)
N5 C49 1.441(5)
N6 C46 1.368(5)
N6 C42 1.377(5)
N7 C47 1.355(5)
N7 C61 1.424(5)
N8 C73 1.427(7)
N8 C78 1.434(7)
C40 C41 1.483(6)
C41 C42 1.402(6)
C42 C43 1.405(6)
C43 C44 1.371(6)
C44 C45 1.362(6)
C45 C46 1.393(6)
C46 C47 1.404(6)
C47 C48 1.493(6)
C49 C54 1.390(6)
C49 C50 1.397(6)
C50 C51 1.392(6)
C50 C55 1.524(6)
C51 C52 1.369(6)
C52 C53 1.374(6)
C53 C54 1.399(6)
C54 C58 1.520(6)
C55 C57 1.502(7)
C55 C56 1.505(7)
C58 C60 1.470(8)
C58 C59 1.498(9)
C61 C62 1.403(6)
C61 C66 1.403(6)
C62 C63 1.370(6)
C62 C70 1.518(6)
C63 C64 1.364(6)
C64 C65 1.392(6)
C65 C66 1.384(6)
C66 C67 1.526(6)
C67 C68 1.507(7)
C67 C69 1.526(8)
C70 C71 1.475(8)
C70 C72 1.513(7)
C73 C74 1.526(10)
C74 C77 1.436(12)
C74 C75 1.468(10)
C75 C76 1.437(11)
C76 C77 1.509(11)
C77 C78 1.518(11)
Fe1 N2 1.819(3)
Fe1 N1 1.910(3)
Fe1 N3 1.921(4)
Fe1 N4 2.031(3)
N1 C2 1.360(5)
N1 C10 1.440(5)
N2 C3 1.360(5)
N2 C7 1.386(5)
N3 C8 1.372(5)
N3 C22 1.439(5)
N4 C39 1.434(6)
N4 C34 1.452(6)
C1 C2 1.473(6)
C2 C3 1.412(6)
C3 C4 1.402(6)
C4 C5 1.387(6)
C5 C6 1.368(6)
C6 C7 1.391(6)
C7 C8 1.389(6)
C8 C9 1.502(6)
C10 C15 1.384(6)
C10 C11 1.414(6)
C11 C12 1.383(6)
C11 C16 1.503(6)
C12 C13 1.365(6)
C13 C14 1.378(6)
C14 C15 1.381(6)
C15 C19 1.520(6)
C16 C17 1.508(7)
C16 C18 1.528(6)
C19 C21 1.507(6)
C19 C20 1.514(6)
C22 C27 1.384(6)
C22 C23 1.399(7)
C23 C24 1.369(6)
C23 C28 1.524(7)
C24 C25 1.372(7)
C25 C26 1.365(7)
C26 C27 1.384(6)
C27 C31 1.507(7)
C28 C29 1.512(9)
C28 C30 1.522(8)
C31 C33 1.527(6)
C31 C32 1.528(7)
C34 C35 1.527(8)
C35 C38 1.491(8)
C35 C36 1.507(9)
C36 C37 1.462(8)
C37 C38 1.512(8)
C38 C39 1.496(7)

loop_
_platon_squeeze_void_nr
_platon_squeeze_void_average_x
_platon_squeeze_void_average_y
_platon_squeeze_void_average_z
_platon_squeeze_void_volume
_platon_squeeze_void_count_electrons
1 0.000 0.500 0.500 251.3 44.0
2 0.050 0.153 0.456 8.0 -0.1
3 0.500 0.500 0.000 412.0 71.8
4 0.950 0.847 0.544 8.9 0.0
